data_7042983
loop_
_publ_author_name
'Brown, Matthew L.'
'Ovens, Jeffrey S.'
'Leznoff, Daniel B.'

_publ_section_title
;
 Dicyanoaurate-based heterobimetallic uranyl coordination polymers.
;
_journal_name_full 'Dalton transactions (Cambridge, England : 2003)'
_journal_paper_doi 10.1039/c7dt00942a
_journal_year 2017
_chemical_formula_moiety 'Au2 C4 N6 O12 U2, 2(C16 H36 N)'
_chemical_formula_sum 'C36 H72 Au2 N8 O12 U2'
_chemical_formula_weight 1679.00
_space_group_crystal_system monoclinic
_space_group_IT_number 14
_space_group_name_Hall '-P 2yn'
_space_group_name_H-M_alt 'P 1 21/n 1'
_symmetry_space_group_name_Hall '-P 2yn'
_symmetry_space_group_name_H-M 'P 1 21/n 1'
_atom_sites_solution_hydrogens geom
_atom_sites_solution_primary direct
_audit_creation_date 2016-07-13
_audit_creation_method
;
Olex2 1.2
(compiled 2016.02.19 svn.r3266 for OlexSys, GUI svn.r5155)
;
_audit_update_record
;
2017-03-14 deposited with the CCDC.
2017-04-26 downloaded from the CCDC.
;
_cell_angle_alpha 90
_cell_angle_beta 94.481(4)
_cell_angle_gamma 90
_cell_formula_units_Z 4
_cell_length_a 11.1927(18)
_cell_length_b 32.757(6)
_cell_length_c 14.629(2)
_cell_measurement_reflns_used 9273
_cell_measurement_temperature 150(2)
_cell_measurement_theta_max 28.588
_cell_measurement_theta_min 2.208
_cell_volume 5347.2(15)
_computing_cell_refinement 'SAINT v8.34A (Bruker, 2013)'
_computing_data_reduction 'SAINT v8.34A (Bruker, 2013)'
_computing_molecular_graphics 'Olex2 (Dolomanov et al., 2009), ShelXle (H\"ubschle et al., 2011)'
_computing_publication_material 'Olex2 (Dolomanov et al., 2009)'
_computing_structure_refinement 'ShelXL 2014/7 (Sheldrick, 2015)'
_computing_structure_solution 'XT (of a version older than 2014/4)(Sheldrick, 2015)'
_diffrn_ambient_temperature 150(2)
_diffrn_measured_fraction_theta_full 0.999
_diffrn_measured_fraction_theta_max 0.947
_diffrn_measurement_device 'three-circle diffractometer'
_diffrn_measurement_device_type 'Bruker APEX-II CCD'
_diffrn_measurement_method '\f and \w scans'
_diffrn_radiation_monochromator 'horizonally mounted graphite crystal'
_diffrn_radiation_type MoK\a
_diffrn_radiation_wavelength 0.71073
_diffrn_reflns_av_R_equivalents 0.0840
_diffrn_reflns_av_unetI/netI 0.1103
_diffrn_reflns_Laue_measured_fraction_full 0.999
_diffrn_reflns_Laue_measured_fraction_max 0.947
_diffrn_reflns_limit_h_max 15
_diffrn_reflns_limit_h_min -15
_diffrn_reflns_limit_k_max 44
_diffrn_reflns_limit_k_min -44
_diffrn_reflns_limit_l_max 18
_diffrn_reflns_limit_l_min -19
_diffrn_reflns_number 43489
_diffrn_reflns_point_group_measured_fraction_full 0.999
_diffrn_reflns_point_group_measured_fraction_max 0.947
_diffrn_reflns_theta_full 25.242
_diffrn_reflns_theta_max 29.276
_diffrn_reflns_theta_min 1.870
_diffrn_source 'Sealed tube'
_diffrn_standards_number 0
_exptl_absorpt_coefficient_mu 11.565
_exptl_absorpt_correction_T_max 0.7458
_exptl_absorpt_correction_T_min 0.5341
_exptl_absorpt_correction_type multi-scan
_exptl_absorpt_process_details
;
SADABS-2014/2 (Bruker,2014/2) was used for absorption correction.
wR2(int) was 0.0836 before and 0.0562 after correction.
The Ratio of minimum to maximum transmission is 0.7161.
The \l/2 correction factor is 0.00150.
;
_exptl_crystal_colour 'clear light yellow'
_exptl_crystal_colour_lustre clear
_exptl_crystal_colour_modifier light
_exptl_crystal_colour_primary yellow
_exptl_crystal_density_diffrn 2.086
_exptl_crystal_description needle
_exptl_crystal_F_000 3128
_exptl_crystal_preparation ', Luminescent'
_exptl_crystal_recrystallization_method 'The material was recrystallised from methanol by slow evaporation'
_exptl_crystal_size_max 0.452
_exptl_crystal_size_mid 0.04
_exptl_crystal_size_min 0.027
_refine_diff_density_max 1.487
_refine_diff_density_min -1.351
_refine_diff_density_rms 0.185
_refine_ls_extinction_method none
_refine_ls_goodness_of_fit_ref 0.997
_refine_ls_hydrogen_treatment constr
_refine_ls_matrix_type full
_refine_ls_number_parameters 568
_refine_ls_number_reflns 13816
_refine_ls_number_restraints 562
_refine_ls_restrained_S_all 0.987
_refine_ls_R_factor_all 0.1387
_refine_ls_R_factor_gt 0.0602
_refine_ls_shift/su_max 0.001
_refine_ls_shift/su_mean 0.000
_refine_ls_structure_factor_coef Fsqd
_refine_ls_weighting_details 'w=1/[\s^2^(Fo^2^)+(0.0182P)^2^+13.0457P] where P=(Fo^2^+2Fc^2^)/3'
_refine_ls_weighting_scheme calc
_refine_ls_wR_factor_gt 0.0847
_refine_ls_wR_factor_ref 0.1017
_reflns_Friedel_coverage 0.000
_reflns_number_gt 7441
_reflns_number_total 13816
_reflns_threshold_expression 'I > 2\s(I)'
_cod_data_source_file c7dt00942a2.cif
_cod_data_source_block PeroxoMeOH
_cod_database_code 7042983
_shelx_space_group_comment
;
The symmetry employed for this shelxl refinement is uniquely defined
by the following loop, which should always be used as a source of
symmetry information in preference to the above space-group names.
They are only intended as comments.
;
_olex2_refinement_description
;
1. Fixed Uiso
 At 1.2 times of:
  All C(H,H) groups, All C(H,H,H,H) groups
 At 1.5 times of:
  All C(H,H,H) groups, All C(H,H,H,H,H,H) groups
2. Restrained distances
 C36-C37
 1.54 with sigma of 0.02
3. Uiso/Uaniso restraints and constraints
Uanis(C28A) = Uanis(C28B)
Uanis(C29A) = Uanis(C29B)
Uanis(C16A) = Uanis(C16B)
Uanis(C19A) = Uanis(C19B)
Uanis(C21A) = Uanis(C21B)
4. Rigid body (RIGU) restrains
 All non-hydrogen atoms
 with sigma for 1-2 distances of 0.004 and sigma for 1-3 distances of 0.004
5. Others
 Sof(H18C)=Sof(H18D)=Sof(H20C)=Sof(H20D)=Sof(C19B)=Sof(H19C)=Sof(H19D)=
 Sof(C21B)=Sof(H21D)=Sof(H21E)=Sof(H21F)=1-FVAR(1)
 Sof(H18A)=Sof(H18B)=Sof(H20A)=Sof(H20B)=Sof(C19A)=Sof(H19A)=Sof(H19B)=
 Sof(C21A)=Sof(H21A)=Sof(H21B)=Sof(H21C)=FVAR(1)
 Sof(H27C)=Sof(H27D)=Sof(C28B)=Sof(H28C)=Sof(H28D)=Sof(C29B)=Sof(H29D)=
 Sof(H29E)=Sof(H29F)=1-FVAR(2)
 Sof(H27A)=Sof(H27B)=Sof(C28A)=Sof(H28A)=Sof(H28B)=Sof(C29A)=Sof(H29A)=
 Sof(H29B)=Sof(H29C)=FVAR(2)
 Sof(H15C)=Sof(H15D)=Sof(H17D)=Sof(H17E)=Sof(H17F)=Sof(C16B)=Sof(H16C)=
 Sof(H16D)=1-FVAR(3)
 Sof(H15A)=Sof(H15B)=Sof(H17A)=Sof(H17B)=Sof(H17C)=Sof(C16A)=Sof(H16A)=
 Sof(H16B)=FVAR(3)
6.a Secondary CH2 refined with riding coordinates:
 C10(H10A,H10B), C11(H11A,H11B), C12(H12A,H12B), C14(H14A,H14B), C15(H15A,
 H15B), C15(H15C,H15D), C18(H18A,H18B), C18(H18C,H18D), C20(H20C,H20D),
 C20(H20A,H20B), C22(H22A,H22B), C23(H23A,H23B), C24(H24A,H24B), C26(H26A,H26B),
  C27(H27A,H27B), C27(H27C,H27D), C30(H30A,H30B), C31(H31A,H31B), C32(H32A,
 H32B), C34(H34A,H34B), C35(H35A,H35B), C36(H36A,H36B), C38(H38A,H38B),
 C39(H39A,H39B), C40(H40A,H40B), C16A(H16A,H16B), C19A(H19A,H19B), C28A(H28A,
 H28B), C16B(H16C,H16D), C19B(H19C,H19D), C28B(H28C,H28D)
6.b Me refined with riding coordinates:
 C17(H17A,H17B,H17C), C17(H17D,H17E,H17F)
6.c Idealised Me refined as rotating group:
 C13(H13A,H13B,H13C), C25(H25A,H25B,H25C), C33(H33A,H33B,H33C), C37(H37A,H37B,
 H37C), C41(H41A,H41B,H41C), C21A(H21A,H21B,H21C), C29A(H29A,H29B,H29C),
 C21B(H21D,H21E,H21F), C29B(H29D,H29E,H29F)
;
_shelx_shelxl_version_number 2014/7
_olex2_diffrn_ambient_temperature_device 'Oxford Cryosystems'
_olex2_exptl_crystal_mounting_method
;
The crystal was mounted on a MiTeGen dual-thickness MicroMounts 
    using parabar oil. 
The crystal was not centered well, so size should be considered approximate.'
;
_olex2_submission_special_instructions 'No special instructions were received'

loop_
_space_group_symop_operation_xyz
'x, y, z'
'-x+1/2, y+1/2, -z+1/2'
'-x, -y, -z'
'x-1/2, -y-1/2, z-1/2'

loop_
_atom_site_label
_atom_site_type_symbol
_atom_site_fract_x
_atom_site_fract_y
_atom_site_fract_z
_atom_site_U_iso_or_equiv
_atom_site_adp_type
_atom_site_occupancy
_atom_site_site_symmetry_order
_atom_site_calc_flag
_atom_site_refinement_flags_posn
_atom_site_refinement_flags_adp
_atom_site_refinement_flags_occupancy
_atom_site_disorder_assembly
_atom_site_disorder_group
U1 U 0.24745(3) 0.33744(2) 0.53807(3) 0.03748(10) Uani 1 1 d . U . . .
Au1 Au 0.74567(3) 0.34485(2) 0.51623(3) 0.05218(13) Uani 1 1 d . U . . .
U2 U 0.22736(3) 0.40501(2) 0.30256(3) 0.04191(11) Uani 1 1 d . U . . .
Au2 Au 0.72898(3) 0.39672(2) 0.32175(3) 0.05570(14) Uani 1 1 d . U . . .
O1 O 0.1644(5) 0.35143(18) 0.3928(4) 0.0409(15) Uani 1 1 d . U . . .
O2 O 0.2953(5) 0.34870(18) 0.3886(4) 0.0398(15) Uani 1 1 d . U . . .
O3 O 0.2559(6) 0.3891(2) 0.5659(5) 0.0524(17) Uani 1 1 d . U . . .
O4 O 0.2409(6) 0.2848(2) 0.5182(5) 0.0549(18) Uani 1 1 d . U . . .
O5 O 0.2487(6) 0.4396(2) 0.3938(5) 0.0539(17) Uani 1 1 d . U . . .
O6 O 0.2055(6) 0.3733(2) 0.2051(5) 0.0556(18) Uani 1 1 d . U . . .
O7 O 0.1756(7) 0.3290(3) 0.6986(5) 0.071(2) Uani 1 1 d . U . . .
O8 O 0.2952(9) 0.3259(4) 0.8215(6) 0.122(4) Uani 1 1 d . U . . .
O9 O 0.3664(6) 0.3238(3) 0.6895(5) 0.069(2) Uani 1 1 d . U . . .
O10 O 0.1284(6) 0.4618(2) 0.2062(5) 0.067(2) Uani 1 1 d . U . . .
O11 O 0.3178(7) 0.4572(2) 0.1977(6) 0.076(2) Uani 1 1 d . U . . .
O12 O 0.2183(8) 0.5028(3) 0.1176(7) 0.100(3) Uani 1 1 d . U . . .
N1 N 0.4707(7) 0.3390(3) 0.5276(6) 0.065(3) Uani 1 1 d . U . . .
N2 N 1.0227(7) 0.3396(3) 0.5363(6) 0.060(3) Uani 1 1 d . U . . .
N3 N 0.4502(7) 0.3970(3) 0.3015(7) 0.064(3) Uani 1 1 d . U . . .
N4 N 1.0040(7) 0.4075(3) 0.3135(6) 0.055(2) Uani 1 1 d . U . . .
N5 N 0.2776(9) 0.3260(3) 0.7402(7) 0.073(3) Uani 1 1 d . U . . .
N6 N 0.2238(9) 0.4753(3) 0.1725(8) 0.069(3) Uani 1 1 d . U . . .
N7 N -0.1943(11) 0.5317(3) 0.2114(8) 0.093(3) Uani 1 1 d . U . . .
N8 N 0.7513(9) 0.2610(3) 0.7539(7) 0.073(2) Uani 1 1 d . U . . .
C1 C 0.5706(8) 0.3428(3) 0.5198(7) 0.055(3) Uani 1 1 d . U . . .
C2 C 0.9221(8) 0.3423(3) 0.5244(7) 0.051(3) Uani 1 1 d . U . . .
C3 C 0.5510(8) 0.3956(3) 0.3109(8) 0.055(3) Uani 1 1 d . U . . .
C4 C 0.9047(8) 0.4030(3) 0.3206(7) 0.054(3) Uani 1 1 d . U . . .
C10 C -0.2157(15) 0.4904(4) 0.1625(10) 0.106(4) Uani 1 1 d . U . . .
H10A H -0.1513 0.4861 0.1208 0.128 Uiso 1 1 calc R U . . .
H10B H -0.2090 0.4685 0.2091 0.128 Uiso 1 1 calc R U . . .
C11 C -0.3323(15) 0.4865(5) 0.1091(11) 0.118(5) Uani 1 1 d . U . . .
H11A H -0.3377 0.5068 0.0588 0.142 Uiso 1 1 calc R U . . .
H11B H -0.3978 0.4921 0.1492 0.142 Uiso 1 1 calc R U . . .
C12 C -0.3463(18) 0.4425(5) 0.0684(11) 0.133(6) Uani 1 1 d . U . . .
H12A H -0.2817 0.4375 0.0272 0.159 Uiso 1 1 calc R U . . .
H12B H -0.3371 0.4224 0.1189 0.159 Uiso 1 1 calc R U . . .
C13 C -0.462(2) 0.4364(7) 0.0171(15) 0.204(10) Uani 1 1 d . U . . .
H13A H -0.4608 0.4485 -0.0440 0.307 Uiso 1 1 calc R U . . .
H13B H -0.5253 0.4494 0.0499 0.307 Uiso 1 1 calc R U . . .
H13C H -0.4789 0.4071 0.0112 0.307 Uiso 1 1 calc R U . . .
C14 C -0.2968(14) 0.5427(5) 0.2688(10) 0.104(4) Uani 1 1 d . U . . .
H14A H -0.2775 0.5692 0.2989 0.125 Uiso 1 1 calc R U . . .
H14B H -0.3693 0.5469 0.2265 0.125 Uiso 1 1 calc R U . . .
C15 C -0.327(2) 0.5141(6) 0.3393(14) 0.161(7) Uani 1 1 d . U . . .
H15A H -0.3367 0.4870 0.3096 0.193 Uiso 0.42(6) 1 calc R U P A 1
H15B H -0.2568 0.5122 0.3842 0.193 Uiso 0.42(6) 1 calc R U P A 1
H15C H -0.2890 0.5222 0.3998 0.193 Uiso 0.58(6) 1 calc R U P A 2
H15D H -0.3005 0.4862 0.3248 0.193 Uiso 0.58(6) 1 calc R U P A 2
C17 C -0.499(3) 0.5446(8) 0.389(2) 0.246(13) Uani 1 1 d . U . . .
H17A H -0.5556 0.5379 0.4349 0.369 Uiso 0.42(6) 1 calc R U P A 1
H17B H -0.4618 0.5711 0.4043 0.369 Uiso 0.42(6) 1 calc R U P A 1
H17C H -0.5427 0.5462 0.3284 0.369 Uiso 0.42(6) 1 calc R U P A 1
H17D H -0.5823 0.5516 0.4000 0.369 Uiso 0.58(6) 1 calc R U P A 2
H17E H -0.4546 0.5384 0.4477 0.369 Uiso 0.58(6) 1 calc R U P A 2
H17F H -0.4619 0.5678 0.3602 0.369 Uiso 0.58(6) 1 calc R U P A 2
C18 C -0.0798(14) 0.5259(4) 0.2699(11) 0.109(4) Uani 1 1 d . U . . .
H18A H -0.0788 0.4972 0.2915 0.131 Uiso 0.26(6) 1 calc R U P B 1
H18B H -0.0137 0.5286 0.2291 0.131 Uiso 0.26(6) 1 calc R U P B 1
H18C H -0.0209 0.5122 0.2331 0.131 Uiso 0.74(6) 1 calc R U P B 2
H18D H -0.0950 0.5076 0.3216 0.131 Uiso 0.74(6) 1 calc R U P B 2
C20 C 0.105(2) 0.5557(7) 0.3641(15) 0.166(8) Uani 1 1 d . U . . .
H20C H 0.1496 0.5371 0.3257 0.199 Uiso 0.74(6) 1 calc R U P B 2
H20D H 0.1535 0.5805 0.3766 0.199 Uiso 0.74(6) 1 calc R U P B 2
H20A H 0.1421 0.5436 0.3112 0.199 Uiso 0.26(6) 1 calc R U P B 1
H20B H 0.1242 0.5851 0.3655 0.199 Uiso 0.26(6) 1 calc R U P B 1
C22 C -0.1814(14) 0.5658(4) 0.1444(10) 0.101(4) Uani 1 1 d . U . . .
H22A H -0.1685 0.5913 0.1801 0.121 Uiso 1 1 calc R U . . .
H22B H -0.2591 0.5687 0.1077 0.121 Uiso 1 1 calc R U . . .
C23 C -0.0847(16) 0.5634(6) 0.0783(11) 0.128(5) Uani 1 1 d . U . . .
H23A H -0.0052 0.5606 0.1124 0.153 Uiso 1 1 calc R U . . .
H23B H -0.0981 0.5393 0.0378 0.153 Uiso 1 1 calc R U . . .
C24 C -0.089(2) 0.6020(7) 0.0218(16) 0.183(9) Uani 1 1 d . U . . .
H24A H -0.1631 0.6026 -0.0199 0.220 Uiso 1 1 calc R U . . .
H24B H -0.0892 0.6262 0.0625 0.220 Uiso 1 1 calc R U . . .
C25 C 0.015(2) 0.6028(8) -0.0305(15) 0.203(10) Uani 1 1 d . U . . .
H25A H 0.0180 0.6289 -0.0629 0.305 Uiso 1 1 calc R U . . .
H25B H 0.0099 0.5804 -0.0751 0.305 Uiso 1 1 calc R U . . .
H25C H 0.0874 0.5996 0.0110 0.305 Uiso 1 1 calc R U . . .
C26 C 0.8012(13) 0.2513(4) 0.6630(8) 0.086(4) Uani 1 1 d . U . . .
H26A H 0.7361 0.2553 0.6140 0.103 Uiso 1 1 calc R U . . .
H26B H 0.8643 0.2716 0.6528 0.103 Uiso 1 1 calc R U . . .
C27 C 0.8530(15) 0.2096(4) 0.6512(11) 0.116(5) Uani 1 1 d . U . . .
H27A H 0.9282 0.2081 0.6915 0.139 Uiso 0.37(2) 1 calc R U P C 1
H27B H 0.7967 0.1897 0.6751 0.139 Uiso 0.37(2) 1 calc R U P C 1
H27C H 0.7915 0.1884 0.6580 0.139 Uiso 0.63(2) 1 calc R U P C 2
H27D H 0.9208 0.2048 0.6975 0.139 Uiso 0.63(2) 1 calc R U P C 2
C30 C 0.6509(11) 0.2316(4) 0.7715(8) 0.072(3) Uani 1 1 d . U . . .
H30A H 0.6850 0.2037 0.7767 0.086 Uiso 1 1 calc R U . . .
H30B H 0.6207 0.2385 0.8314 0.086 Uiso 1 1 calc R U . . .
C31 C 0.5467(12) 0.2308(4) 0.7009(10) 0.097(4) Uani 1 1 d . U . . .
H31A H 0.5722 0.2194 0.6429 0.117 Uiso 1 1 calc R U . . .
H31B H 0.5173 0.2590 0.6889 0.117 Uiso 1 1 calc R U . . .
C32 C 0.4465(14) 0.2047(5) 0.7350(12) 0.124(6) Uani 1 1 d . U . . .
H32A H 0.4796 0.1775 0.7518 0.149 Uiso 1 1 calc R U . . .
H32B H 0.4198 0.2173 0.7914 0.149 Uiso 1 1 calc R U . . .
C33 C 0.3388(15) 0.1990(5) 0.6681(13) 0.150(7) Uani 1 1 d . U . . .
H33A H 0.3651 0.1920 0.6078 0.225 Uiso 1 1 calc R U . . .
H33B H 0.2923 0.2244 0.6635 0.225 Uiso 1 1 calc R U . . .
H33C H 0.2887 0.1770 0.6895 0.225 Uiso 1 1 calc R U . . .
C34 C 0.7076(12) 0.3043(4) 0.7482(8) 0.074(3) Uani 1 1 d . U . . .
H34A H 0.6472 0.3066 0.6953 0.089 Uiso 1 1 calc R U . . .
H34B H 0.7759 0.3221 0.7356 0.089 Uiso 1 1 calc R U . . .
C35 C 0.6525(14) 0.3204(4) 0.8332(10) 0.106(5) Uani 1 1 d . U . . .
H35A H 0.7126 0.3198 0.8865 0.127 Uiso 1 1 calc R U . . .
H35B H 0.5838 0.3031 0.8472 0.127 Uiso 1 1 calc R U . . .
C36 C 0.6088(15) 0.3658(5) 0.8142(12) 0.130(6) Uani 1 1 d D U . . .
H36A H 0.5713 0.3685 0.7509 0.156 Uiso 1 1 calc R U . . .
H36B H 0.5495 0.3739 0.8576 0.156 Uiso 1 1 calc R U . . .
C37 C 0.7137(17) 0.3909(6) 0.8266(16) 0.188(10) Uani 1 1 d D U . . .
H37A H 0.7596 0.3888 0.7724 0.282 Uiso 1 1 calc R U . . .
H37B H 0.7634 0.3816 0.8808 0.282 Uiso 1 1 calc R U . . .
H37C H 0.6900 0.4193 0.8351 0.282 Uiso 1 1 calc R U . . .
C38 C 0.8464(11) 0.2550(4) 0.8320(9) 0.084(4) Uani 1 1 d . U . . .
H38A H 0.8779 0.2268 0.8288 0.101 Uiso 1 1 calc R U . . .
H38B H 0.8084 0.2576 0.8906 0.101 Uiso 1 1 calc R U . . .
C39 C 0.9524(13) 0.2851(4) 0.8330(10) 0.103(4) Uani 1 1 d . U . . .
H39A H 0.9269 0.3123 0.8534 0.124 Uiso 1 1 calc R U . . .
H39B H 0.9792 0.2878 0.7704 0.124 Uiso 1 1 calc R U . . .
C40 C 1.0572(14) 0.2691(5) 0.8991(12) 0.124(6) Uani 1 1 d . U . . .
H40A H 1.1126 0.2919 0.9157 0.149 Uiso 1 1 calc R U . . .
H40B H 1.0248 0.2591 0.9560 0.149 Uiso 1 1 calc R U . . .
C41 C 1.1245(16) 0.2359(6) 0.8586(13) 0.153(7) Uani 1 1 d . U . . .
H41A H 1.1546 0.2453 0.8011 0.229 Uiso 1 1 calc R U . . .
H41B H 1.0716 0.2123 0.8464 0.229 Uiso 1 1 calc R U . . .
H41C H 1.1922 0.2279 0.9015 0.229 Uiso 1 1 calc R U . . .
C16A C -0.426(8) 0.520(2) 0.389(6) 0.182(9) Uani 0.42(6) 1 d . U P A 1
H16A H -0.4726 0.4941 0.3789 0.219 Uiso 0.42(6) 1 calc R U P A 1
H16B H -0.3929 0.5186 0.4536 0.219 Uiso 0.42(6) 1 calc R U P A 1
C19A C -0.050(8) 0.550(3) 0.346(8) 0.123(7) Uani 0.26(6) 1 d . U P B 1
H19A H -0.0819 0.5376 0.4009 0.148 Uiso 0.26(6) 1 calc R U P B 1
H19B H -0.0879 0.5774 0.3369 0.148 Uiso 0.26(6) 1 calc R U P B 1
C21A C 0.154(12) 0.538(4) 0.441(7) 0.176(11) Uani 0.26(6) 1 d . U P B 1
H21A H 0.2413 0.5382 0.4401 0.263 Uiso 0.26(6) 1 calc R U P B 1
H21B H 0.1246 0.5103 0.4456 0.263 Uiso 0.26(6) 1 calc R U P B 1
H21C H 0.1316 0.5541 0.4943 0.263 Uiso 0.26(6) 1 calc R U P B 1
C28A C 0.878(8) 0.197(2) 0.567(5) 0.140(8) Uani 0.37(2) 1 d . U P C 1
H28A H 0.8117 0.2033 0.5210 0.168 Uiso 0.37(2) 1 calc R U P C 1
H28B H 0.8904 0.1666 0.5674 0.168 Uiso 0.37(2) 1 calc R U P C 1
C29A C 0.985(5) 0.2170(16) 0.546(4) 0.154(9) Uani 0.37(2) 1 d . U P C 1
H29A H 0.9740 0.2286 0.4840 0.232 Uiso 0.37(2) 1 calc R U P C 1
H29B H 1.0518 0.1974 0.5485 0.232 Uiso 0.37(2) 1 calc R U P C 1
H29C H 1.0036 0.2389 0.5903 0.232 Uiso 0.37(2) 1 calc R U P C 1
C16B C -0.499(5) 0.5158(14) 0.340(4) 0.182(9) Uani 0.58(6) 1 d . U P A 2
H16C H -0.5394 0.5210 0.2788 0.219 Uiso 0.58(6) 1 calc R U P A 2
H16D H -0.5320 0.4911 0.3677 0.219 Uiso 0.58(6) 1 calc R U P A 2
C19B C -0.023(3) 0.5677(12) 0.310(3) 0.123(7) Uani 0.74(6) 1 d . U P B 2
H19C H -0.0764 0.5805 0.3527 0.148 Uiso 0.74(6) 1 calc R U P B 2
H19D H -0.0107 0.5872 0.2598 0.148 Uiso 0.74(6) 1 calc R U P B 2
C21B C 0.085(5) 0.5375(13) 0.442(2) 0.176(11) Uani 0.74(6) 1 d . U P B 2
H21D H 0.1539 0.5414 0.4862 0.263 Uiso 0.74(6) 1 calc R U P B 2
H21E H 0.0719 0.5082 0.4309 0.263 Uiso 0.74(6) 1 calc R U P B 2
H21F H 0.0132 0.5493 0.4661 0.263 Uiso 0.74(6) 1 calc R U P B 2
C28B C 0.897(5) 0.2086(12) 0.551(3) 0.140(8) Uani 0.63(2) 1 d . U P C 2
H28C H 0.8289 0.2096 0.5043 0.168 Uiso 0.63(2) 1 calc R U P C 2
H28D H 0.9517 0.2318 0.5415 0.168 Uiso 0.63(2) 1 calc R U P C 2
C29B C 0.963(3) 0.1688(8) 0.548(2) 0.154(9) Uani 0.63(2) 1 d . U P C 2
H29D H 0.9678 0.1607 0.4839 0.232 Uiso 0.63(2) 1 calc R U P C 2
H29E H 0.9194 0.1479 0.5799 0.232 Uiso 0.63(2) 1 calc R U P C 2
H29F H 1.0437 0.1719 0.5778 0.232 Uiso 0.63(2) 1 calc R U P C 2

loop_
_atom_site_aniso_label
_atom_site_aniso_U_11
_atom_site_aniso_U_22
_atom_site_aniso_U_33
_atom_site_aniso_U_23
_atom_site_aniso_U_13
_atom_site_aniso_U_12
U1 0.01473(16) 0.0503(2) 0.0478(2) -0.00499(19) 0.00497(15) 0.00026(15)
Au1 0.01511(18) 0.0821(3) 0.0598(3) 0.0202(2) 0.00561(17) 0.00210(18)
U2 0.01547(17) 0.0508(2) 0.0596(3) 0.0041(2) 0.00442(16) 0.00131(15)
Au2 0.01612(18) 0.0728(3) 0.0789(3) 0.0250(3) 0.00814(19) 0.00455(18)
O1 0.015(3) 0.057(4) 0.051(4) 0.003(3) 0.002(2) -0.006(2)
O2 0.016(3) 0.054(4) 0.050(3) -0.002(3) 0.007(2) -0.005(2)
O3 0.045(4) 0.064(4) 0.049(4) -0.014(3) 0.007(3) -0.006(3)
O4 0.047(4) 0.059(4) 0.059(4) 0.005(3) 0.005(3) 0.002(3)
O5 0.035(4) 0.054(4) 0.074(4) 0.009(3) 0.006(3) 0.001(3)
O6 0.039(4) 0.070(4) 0.058(4) 0.004(3) 0.006(3) 0.005(3)
O7 0.050(4) 0.109(6) 0.056(4) 0.001(4) 0.009(3) 0.000(4)
O8 0.113(8) 0.208(12) 0.044(4) 0.003(5) 0.004(4) -0.015(7)
O9 0.043(4) 0.111(6) 0.050(4) 0.009(4) -0.001(3) -0.001(4)
O10 0.045(4) 0.068(5) 0.088(5) 0.023(4) 0.011(4) 0.010(3)
O11 0.046(4) 0.083(5) 0.102(6) 0.033(4) 0.023(4) 0.001(3)
O12 0.102(7) 0.080(6) 0.118(7) 0.042(5) 0.015(5) 0.005(5)
N1 0.026(3) 0.108(7) 0.061(5) 0.008(5) 0.002(3) 0.001(4)
N2 0.022(4) 0.075(6) 0.085(7) 0.019(5) 0.008(4) 0.000(4)
N3 0.023(3) 0.083(6) 0.086(6) 0.022(5) 0.008(3) 0.000(3)
N4 0.021(4) 0.067(6) 0.078(6) 0.012(5) 0.005(4) 0.004(3)
N5 0.058(5) 0.112(8) 0.048(5) 0.005(5) 0.003(4) -0.010(5)
N6 0.056(5) 0.060(6) 0.092(7) 0.013(5) 0.010(5) 0.002(4)
N7 0.113(7) 0.070(6) 0.095(7) -0.011(5) -0.005(5) 0.036(5)
N8 0.082(6) 0.079(5) 0.062(5) 0.020(4) 0.023(4) 0.006(4)
C1 0.019(4) 0.091(8) 0.055(6) 0.015(6) 0.004(4) 0.005(4)
C2 0.024(4) 0.071(7) 0.058(6) 0.018(6) 0.009(4) 0.000(4)
C3 0.021(4) 0.071(7) 0.074(7) 0.028(6) 0.008(4) 0.000(4)
C4 0.018(4) 0.077(7) 0.067(7) 0.021(6) 0.004(4) 0.004(4)
C10 0.149(10) 0.078(7) 0.093(9) -0.013(6) 0.018(7) 0.018(7)
C11 0.142(11) 0.110(9) 0.105(11) -0.029(8) 0.019(8) 0.004(8)
C12 0.201(16) 0.101(10) 0.096(12) -0.025(9) 0.016(10) -0.019(10)
C13 0.208(17) 0.22(2) 0.18(2) -0.095(17) -0.008(13) -0.017(13)
C14 0.120(9) 0.095(9) 0.094(9) -0.031(7) -0.009(7) 0.023(7)
C15 0.210(15) 0.148(14) 0.128(12) 0.003(10) 0.034(11) 0.016(12)
C17 0.248(18) 0.23(2) 0.26(2) -0.077(19) 0.018(16) 0.037(16)
C18 0.123(8) 0.100(9) 0.101(9) -0.018(7) -0.009(6) 0.052(6)
C20 0.145(11) 0.198(18) 0.150(15) -0.030(13) -0.023(11) 0.039(10)
C22 0.111(10) 0.082(7) 0.105(9) -0.003(6) -0.027(7) 0.013(7)
C23 0.122(11) 0.151(13) 0.107(11) 0.007(9) -0.016(8) 0.014(9)
C24 0.190(19) 0.193(15) 0.163(17) 0.064(13) 0.000(13) 0.007(13)
C25 0.190(19) 0.26(2) 0.152(17) 0.038(16) -0.012(13) -0.032(16)
C26 0.111(9) 0.079(7) 0.071(6) 0.023(5) 0.037(6) 0.015(6)
C27 0.154(14) 0.090(8) 0.112(10) 0.019(7) 0.059(9) 0.041(8)
C30 0.080(6) 0.063(6) 0.075(7) 0.026(5) 0.022(5) 0.013(5)
C31 0.088(7) 0.087(9) 0.115(10) 0.021(8) -0.003(6) 0.016(6)
C32 0.086(8) 0.112(11) 0.170(14) 0.051(10) -0.012(8) 0.001(7)
C33 0.098(10) 0.136(14) 0.209(18) 0.036(13) -0.031(10) 0.007(9)
C34 0.097(8) 0.069(6) 0.058(7) 0.020(5) 0.014(6) 0.002(5)
C35 0.135(12) 0.101(8) 0.087(9) -0.011(7) 0.044(8) -0.004(7)
C36 0.148(13) 0.098(9) 0.151(14) -0.024(9) 0.051(11) -0.006(7)
C37 0.165(16) 0.121(12) 0.28(3) -0.046(13) 0.050(16) -0.023(10)
C38 0.090(7) 0.087(8) 0.078(7) 0.031(6) 0.016(5) -0.005(5)
C39 0.096(8) 0.103(9) 0.112(11) 0.030(8) 0.013(7) -0.015(6)
C40 0.094(9) 0.124(12) 0.153(13) 0.044(10) -0.003(8) -0.031(7)
C41 0.131(13) 0.145(14) 0.180(18) 0.050(12) 0.001(12) 0.003(10)
C16A 0.207(15) 0.18(2) 0.170(19) -0.022(15) 0.056(13) 0.000(13)
C19A 0.130(11) 0.119(13) 0.118(12) -0.038(9) -0.012(10) 0.043(9)
C21A 0.141(17) 0.22(2) 0.157(16) -0.007(16) -0.019(13) 0.049(16)
C28A 0.199(19) 0.109(14) 0.122(11) 0.010(10) 0.079(11) 0.039(13)
C29A 0.206(19) 0.108(13) 0.162(18) 0.007(11) 0.098(14) 0.039(13)
C16B 0.207(15) 0.18(2) 0.170(19) -0.022(15) 0.056(13) 0.000(13)
C19B 0.130(11) 0.119(13) 0.118(12) -0.038(9) -0.012(10) 0.043(9)
C21B 0.141(17) 0.22(2) 0.157(16) -0.007(16) -0.019(13) 0.049(16)
C28B 0.199(19) 0.109(14) 0.122(11) 0.010(10) 0.079(11) 0.039(13)
C29B 0.206(19) 0.108(13) 0.162(18) 0.007(11) 0.098(14) 0.039(13)

loop_
_atom_type_symbol
_atom_type_description
_atom_type_scat_dispersion_real
_atom_type_scat_dispersion_imag
_atom_type_scat_source
C C 0.0033 0.0016 'International Tables Vol C Tables 4.2.6.8 and 6.1.1.4'
H H 0.0000 0.0000 'International Tables Vol C Tables 4.2.6.8 and 6.1.1.4'
Au Au -2.0133 8.8022 'International Tables Vol C Tables 4.2.6.8 and 6.1.1.4'
N N 0.0061 0.0033 'International Tables Vol C Tables 4.2.6.8 and 6.1.1.4'
O O 0.0106 0.0060 'International Tables Vol C Tables 4.2.6.8 and 6.1.1.4'
U U -9.6767 9.6646 'International Tables Vol C Tables 4.2.6.8 and 6.1.1.4'

loop_
_geom_angle_atom_site_label_1
_geom_angle_atom_site_label_2
_geom_angle_atom_site_label_3
_geom_angle
_geom_angle_site_symmetry_1
_geom_angle_site_symmetry_3
O3 U1 O4 176.0(3) . .
O3 U1 O1 91.9(3) . .
O4 U1 O1 92.0(3) . .
O3 U1 O2 93.1(3) . .
O4 U1 O2 90.6(3) . .
O1 U1 O2 37.21(18) . .
O3 U1 N2 90.7(3) . 1_455
O4 U1 N2 89.8(3) . 1_455
O1 U1 N2 69.7(2) . 1_455
O2 U1 N2 106.9(2) . 1_455
O3 U1 N1 87.6(3) . .
O4 U1 N1 92.2(3) . .
O1 U1 N1 105.7(2) . .
O2 U1 N1 68.7(2) . .
N2 U1 N1 175.1(3) 1_455 .
O3 U1 O9 87.2(3) . .
O4 U1 O9 89.1(3) . .
O1 U1 O9 172.2(2) . .
O2 U1 O9 135.1(2) . .
N2 U1 O9 118.1(3) 1_455 .
N1 U1 O9 66.5(3) . .
O3 U1 O7 84.6(3) . .
O4 U1 O7 91.9(3) . .
O1 U1 O7 137.5(2) . .
O2 U1 O7 174.3(2) . .
N2 U1 O7 68.1(3) 1_455 .
N1 U1 O7 116.3(3) . .
O9 U1 O7 50.1(2) . .
O3 U1 U2 70.7(2) . .
O4 U1 U2 113.3(2) . .
O1 U1 U2 28.44(14) . .
O2 U1 U2 28.50(14) . .
N2 U1 U2 89.2(2) 1_455 .
N1 U1 U2 85.8(2) . .
O9 U1 U2 145.41(18) . .
O7 U1 U2 146.38(18) . .
C1 Au1 C2 173.4(4) . .
C1 Au1 Au2 92.9(3) . .
C2 Au1 Au2 93.6(3) . .
O5 U2 O6 175.7(3) . .
O5 U2 O2 94.7(3) . .
O6 U2 O2 89.4(3) . .
O5 U2 O1 94.9(3) . .
O6 U2 O1 89.2(3) . .
O2 U2 O1 36.84(18) . .
O5 U2 N3 89.8(3) . .
O6 U2 N3 90.5(3) . .
O2 U2 N3 68.8(2) . .
O1 U2 N3 105.6(2) . .
O5 U2 N4 90.5(3) . 1_455
O6 U2 N4 89.7(3) . 1_455
O2 U2 N4 106.0(2) . 1_455
O1 U2 N4 69.1(2) . 1_455
N3 U2 N4 174.7(3) . 1_455
O5 U2 O10 88.6(3) . .
O6 U2 O10 87.4(3) . .
O2 U2 O10 172.9(2) . .
O1 U2 O10 136.6(2) . .
N3 U2 O10 117.6(3) . .
N4 U2 O10 67.6(3) 1_455 .
O5 U2 O11 89.2(3) . .
O6 U2 O11 86.9(3) . .
O2 U2 O11 136.6(2) . .
O1 U2 O11 172.5(2) . .
N3 U2 O11 68.0(3) . .
N4 U2 O11 117.2(3) 1_455 .
O10 U2 O11 49.6(2) . .
O5 U2 U1 73.4(2) . .
O6 U2 U1 111.0(2) . .
O2 U2 U1 28.43(14) . .
O1 U2 U1 27.93(14) . .
N3 U2 U1 87.7(2) . .
N4 U2 U1 87.31(19) 1_455 .
O10 U2 U1 149.18(17) . .
O11 U2 U1 150.38(19) . .
C4 Au2 C3 172.9(4) . .
C4 Au2 Au1 94.1(3) . .
C3 Au2 Au1 92.8(3) . .
O2 O1 U1 72.2(3) . .
O2 O1 U2 71.2(3) . .
U1 O1 U2 123.6(2) . .
O1 O2 U1 70.6(3) . .
O1 O2 U2 72.0(3) . .
U1 O2 U2 123.1(2) . .
N5 O7 U1 96.6(6) . .
N5 O9 U1 96.7(6) . .
N6 O10 U2 97.2(6) . .
N6 O11 U2 97.5(6) . .
C1 N1 U1 174.4(9) . .
C1 N1 N3 81.5(7) . .
U1 N1 N3 94.0(3) . .
C2 N2 U1 171.2(9) . 1_655
C2 N2 N4 80.8(7) . .
U1 N2 N4 90.7(2) 1_655 .
C3 N3 U2 171.8(10) . .
C3 N3 N1 83.2(7) . .
U2 N3 N1 92.2(3) . .
C4 N4 U2 170.7(8) . 1_655
C4 N4 N2 80.8(7) . .
U2 N4 N2 92.6(2) 1_655 .
O8 N5 O7 124.0(11) . .
O8 N5 O9 120.0(11) . .
O7 N5 O9 116.1(9) . .
O12 N6 O11 123.5(11) . .
O12 N6 O10 120.7(11) . .
O11 N6 O10 115.7(10) . .
C18 N7 C22 110.3(12) . .
C18 N7 C14 111.4(12) . .
C22 N7 C14 107.5(11) . .
C18 N7 C10 104.4(10) . .
C22 N7 C10 111.7(11) . .
C14 N7 C10 111.6(12) . .
C34 N8 C38 111.9(10) . .
C34 N8 C26 106.8(9) . .
C38 N8 C26 110.5(10) . .
C34 N8 C30 111.6(9) . .
C38 N8 C30 106.0(9) . .
C26 N8 C30 110.1(10) . .
N1 C1 Au1 174.0(10) . .
N1 C1 C3 98.4(8) . .
Au1 C1 C3 87.4(4) . .
N2 C2 Au1 174.2(10) . .
N2 C2 C4 99.3(7) . .
Au1 C2 C4 86.4(3) . .
N3 C3 Au2 175.8(9) . .
N3 C3 C1 96.9(8) . .
Au2 C3 C1 86.8(4) . .
N4 C4 Au2 175.0(10) . .
N4 C4 C2 99.1(7) . .
Au2 C4 C2 85.7(3) . .
C11 C10 N7 114.9(12) . .
C11 C10 H10A 108.5 . .
N7 C10 H10A 108.5 . .
C11 C10 H10B 108.5 . .
N7 C10 H10B 108.5 . .
H10A C10 H10B 107.5 . .
C10 C11 C12 109.9(14) . .
C10 C11 H11A 109.7 . .
C12 C11 H11A 109.7 . .
C10 C11 H11B 109.7 . .
C12 C11 H11B 109.7 . .
H11A C11 H11B 108.2 . .
C13 C12 C11 112.3(17) . .
C13 C12 H12A 109.1 . .
C11 C12 H12A 109.1 . .
C13 C12 H12B 109.1 . .
C11 C12 H12B 109.1 . .
H12A C12 H12B 107.9 . .
C12 C13 H13A 109.5 . .
C12 C13 H13B 109.5 . .
H13A C13 H13B 109.5 . .
C12 C13 H13C 109.5 . .
H13A C13 H13C 109.5 . .
H13B C13 H13C 109.5 . .
C15 C14 N7 118.1(14) . .
C15 C14 H14A 107.8 . .
N7 C14 H14A 107.8 . .
C15 C14 H14B 107.8 . .
N7 C14 H14B 107.8 . .
H14A C14 H14B 107.1 . .
C16A C15 C14 122(4) . .
C14 C15 C16B 106(2) . .
C16A C15 H15A 106.8 . .
C14 C15 H15A 106.8 . .
C16A C15 H15B 106.8 . .
C14 C15 H15B 106.8 . .
H15A C15 H15B 106.7 . .
C14 C15 H15C 110.5 . .
C16B C15 H15C 110.5 . .
C14 C15 H15D 110.5 . .
C16B C15 H15D 110.5 . .
H15C C15 H15D 108.7 . .
C16A C17 H17A 109.5 . .
C16A C17 H17B 109.5 . .
H17A C17 H17B 109.5 . .
C16A C17 H17C 109.5 . .
H17A C17 H17C 109.5 . .
H17B C17 H17C 109.5 . .
C16B C17 H17D 109.5 . .
C16B C17 H17E 109.5 . .
H17D C17 H17E 109.5 . .
C16B C17 H17F 109.5 . .
H17D C17 H17F 109.5 . .
H17E C17 H17F 109.5 . .
C19A C18 N7 122(3) . .
N7 C18 C19B 113.5(14) . .
C19A C18 H18A 106.9 . .
N7 C18 H18A 106.9 . .
C19A C18 H18B 106.9 . .
N7 C18 H18B 106.9 . .
H18A C18 H18B 106.7 . .
N7 C18 H18C 108.9 . .
C19B C18 H18C 108.9 . .
N7 C18 H18D 108.9 . .
C19B C18 H18D 108.9 . .
H18C C18 H18D 107.7 . .
C21B C20 C19B 109(2) . .
C21A C20 C19A 115(5) . .
C21B C20 H20C 109.9 . .
C19B C20 H20C 109.9 . .
C21B C20 H20D 109.9 . .
C19B C20 H20D 109.9 . .
H20C C20 H20D 108.3 . .
C21A C20 H20A 108.5 . .
C19A C20 H20A 108.5 . .
C21A C20 H20B 108.5 . .
C19A C20 H20B 108.5 . .
H20A C20 H20B 107.5 . .
N7 C22 C23 119.3(13) . .
N7 C22 H22A 107.5 . .
C23 C22 H22A 107.5 . .
N7 C22 H22B 107.5 . .
C23 C22 H22B 107.5 . .
H22A C22 H22B 107.0 . .
C24 C23 C22 108.1(17) . .
C24 C23 H23A 110.1 . .
C22 C23 H23A 110.1 . .
C24 C23 H23B 110.1 . .
C22 C23 H23B 110.1 . .
H23A C23 H23B 108.4 . .
C25 C24 C23 108(2) . .
C25 C24 H24A 110.1 . .
C23 C24 H24A 110.1 . .
C25 C24 H24B 110.1 . .
C23 C24 H24B 110.1 . .
H24A C24 H24B 108.4 . .
C24 C25 H25A 109.5 . .
C24 C25 H25B 109.5 . .
H25A C25 H25B 109.5 . .
C24 C25 H25C 109.5 . .
H25A C25 H25C 109.5 . .
H25B C25 H25C 109.5 . .
C27 C26 N8 117.7(11) . .
C27 C26 H26A 107.9 . .
N8 C26 H26A 107.9 . .
C27 C26 H26B 107.9 . .
N8 C26 H26B 107.9 . .
H26A C26 H26B 107.2 . .
C28A C27 C26 120(3) . .
C26 C27 C28B 106.2(18) . .
C28A C27 H27A 107.3 . .
C26 C27 H27A 107.3 . .
C28A C27 H27B 107.3 . .
C26 C27 H27B 107.3 . .
H27A C27 H27B 106.9 . .
C26 C27 H27C 110.5 . .
C28B C27 H27C 110.5 . .
C26 C27 H27D 110.5 . .
C28B C27 H27D 110.5 . .
H27C C27 H27D 108.7 . .
C31 C30 N8 116.2(10) . .
C31 C30 H30A 108.2 . .
N8 C30 H30A 108.2 . .
C31 C30 H30B 108.2 . .
N8 C30 H30B 108.2 . .
H30A C30 H30B 107.4 . .
C30 C31 C32 109.7(12) . .
C30 C31 H31A 109.7 . .
C32 C31 H31A 109.7 . .
C30 C31 H31B 109.7 . .
C32 C31 H31B 109.7 . .
H31A C31 H31B 108.2 . .
C33 C32 C31 115.5(14) . .
C33 C32 H32A 108.4 . .
C31 C32 H32A 108.4 . .
C33 C32 H32B 108.4 . .
C31 C32 H32B 108.4 . .
H32A C32 H32B 107.5 . .
C32 C33 H33A 109.5 . .
C32 C33 H33B 109.5 . .
H33A C33 H33B 109.5 . .
C32 C33 H33C 109.5 . .
H33A C33 H33C 109.5 . .
H33B C33 H33C 109.5 . .
N8 C34 C35 115.6(10) . .
N8 C34 H34A 108.4 . .
C35 C34 H34A 108.4 . .
N8 C34 H34B 108.4 . .
C35 C34 H34B 108.4 . .
H34A C34 H34B 107.4 . .
C34 C35 C36 108.7(12) . .
C34 C35 H35A 109.9 . .
C36 C35 H35A 109.9 . .
C34 C35 H35B 109.9 . .
C36 C35 H35B 109.9 . .
H35A C35 H35B 108.3 . .
C37 C36 C35 106.1(16) . .
C37 C36 H36A 110.5 . .
C35 C36 H36A 110.5 . .
C37 C36 H36B 110.5 . .
C35 C36 H36B 110.5 . .
H36A C36 H36B 108.7 . .
C36 C37 H37A 109.5 . .
C36 C37 H37B 109.5 . .
H37A C37 H37B 109.5 . .
C36 C37 H37C 109.5 . .
H37A C37 H37C 109.5 . .
H37B C37 H37C 109.5 . .
N8 C38 C39 114.8(10) . .
N8 C38 H38A 108.6 . .
C39 C38 H38A 108.6 . .
N8 C38 H38B 108.6 . .
C39 C38 H38B 108.6 . .
H38A C38 H38B 107.5 . .
C38 C39 C40 109.5(12) . .
C38 C39 H39A 109.8 . .
C40 C39 H39A 109.8 . .
C38 C39 H39B 109.8 . .
C40 C39 H39B 109.8 . .
H39A C39 H39B 108.2 . .
C41 C40 C39 112.6(16) . .
C41 C40 H40A 109.1 . .
C39 C40 H40A 109.1 . .
C41 C40 H40B 109.1 . .
C39 C40 H40B 109.1 . .
H40A C40 H40B 107.8 . .
C40 C41 H41A 109.5 . .
C40 C41 H41B 109.5 . .
H41A C41 H41B 109.5 . .
C40 C41 H41C 109.5 . .
H41A C41 H41C 109.5 . .
H41B C41 H41C 109.5 . .
C17 C16A C15 134(7) . .
C17 C16A H16A 103.8 . .
C15 C16A H16A 103.8 . .
C17 C16A H16B 103.8 . .
C15 C16A H16B 103.8 . .
H16A C16A H16B 105.4 . .
C18 C19A C20 111(6) . .
C18 C19A H19A 109.5 . .
C20 C19A H19A 109.5 . .
C18 C19A H19B 109.5 . .
C20 C19A H19B 109.5 . .
H19A C19A H19B 108.1 . .
C20 C21A H21A 109.5 . .
C20 C21A H21B 109.5 . .
H21A C21A H21B 109.5 . .
C20 C21A H21C 109.5 . .
H21A C21A H21C 109.5 . .
H21B C21A H21C 109.5 . .
C27 C28A C29A 107(6) . .
C27 C28A H28A 110.4 . .
C29A C28A H28A 110.4 . .
C27 C28A H28B 110.4 . .
C29A C28A H28B 110.4 . .
H28A C28A H28B 108.6 . .
C28A C29A H29A 109.5 . .
C28A C29A H29B 109.5 . .
H29A C29A H29B 109.5 . .
C28A C29A H29C 109.5 . .
H29A C29A H29C 109.5 . .
H29B C29A H29C 109.5 . .
C17 C16B C15 95(4) . .
C17 C16B H16C 112.8 . .
C15 C16B H16C 112.8 . .
C17 C16B H16D 112.8 . .
C15 C16B H16D 112.8 . .
H16C C16B H16D 110.2 . .
C18 C19B C20 106(2) . .
C18 C19B H19C 110.5 . .
C20 C19B H19C 110.5 . .
C18 C19B H19D 110.5 . .
C20 C19B H19D 110.5 . .
H19C C19B H19D 108.7 . .
C20 C21B H21D 109.5 . .
C20 C21B H21E 109.5 . .
H21D C21B H21E 109.5 . .
C20 C21B H21F 109.5 . .
H21D C21B H21F 109.5 . .
H21E C21B H21F 109.5 . .
C29B C28B C27 104(3) . .
C29B C28B H28C 111.0 . .
C27 C28B H28C 111.0 . .
C29B C28B H28D 111.0 . .
C27 C28B H28D 111.0 . .
H28C C28B H28D 109.0 . .
C28B C29B H29D 109.5 . .
C28B C29B H29E 109.5 . .
H29D C29B H29E 109.5 . .
C28B C29B H29F 109.5 . .
H29D C29B H29F 109.5 . .
H29E C29B H29F 109.5 . .

loop_
_geom_bond_atom_site_label_1
_geom_bond_atom_site_label_2
_geom_bond_distance
_geom_bond_site_symmetry_2
U1 O3 1.742(6) .
U1 O4 1.749(7) .
U1 O1 2.299(6) .
U1 O2 2.322(6) .
U1 N2 2.514(8) 1_455
U1 N1 2.516(8) .
U1 O9 2.534(7) .
U1 O7 2.556(7) .
U1 U2 4.0865(7) .
Au1 C1 1.965(9) .
Au1 C2 1.971(9) .
Au1 Au2 3.3067(7) .
U2 O5 1.753(7) .
U2 O6 1.765(7) .
U2 O2 2.327(6) .
U2 O1 2.338(6) .
U2 N3 2.509(8) .
U2 N4 2.519(7) 1_455
U2 O10 2.537(7) .
U2 O11 2.559(7) .
Au2 C4 1.979(9) .
Au2 C3 1.987(9) .
O1 O2 1.474(7) .
O7 N5 1.254(11) .
O8 N5 1.190(11) .
O9 N5 1.287(11) .
O10 N6 1.287(11) .
O11 N6 1.237(11) .
O12 N6 1.205(11) .
N1 C1 1.139(11) .
N1 N3 3.807(12) .
N2 C2 1.130(11) .
N2 U1 2.514(8) 1_655
N2 N4 3.937(12) .
N3 C3 1.127(11) .
N4 C4 1.133(11) .
N4 U2 2.519(7) 1_655
N7 C18 1.497(16) .
N7 C22 1.500(17) .
N7 C14 1.517(17) .
N7 C10 1.540(16) .
N8 C34 1.501(14) .
N8 C38 1.512(15) .
N8 C26 1.516(14) .
N8 C30 1.517(14) .
C1 C3 3.505(14) .
C2 C4 3.575(14) .
C10 C11 1.473(19) .
C10 H10A 0.9900 .
C10 H10B 0.9900 .
C11 C12 1.565(19) .
C11 H11A 0.9900 .
C11 H11B 0.9900 .
C12 C13 1.46(2) .
C12 H12A 0.9900 .
C12 H12B 0.9900 .
C13 H13A 0.9800 .
C13 H13B 0.9800 .
C13 H13C 0.9800 .
C14 C15 1.45(2) .
C14 H14A 0.9900 .
C14 H14B 0.9900 .
C15 C16A 1.38(6) .
C15 C16B 1.92(6) .
C15 H15A 0.9900 .
C15 H15B 0.9900 .
C15 H15C 0.9900 .
C15 H15D 0.9900 .
C17 C16A 1.16(7) .
C17 C16B 1.19(5) .
C17 H17A 0.9800 .
C17 H17B 0.9800 .
C17 H17C 0.9800 .
C17 H17D 0.9800 .
C17 H17E 0.9800 .
C17 H17F 0.9800 .
C18 C19A 1.39(7) .
C18 C19B 1.60(4) .
C18 H18A 0.9900 .
C18 H18B 0.9900 .
C18 H18C 0.9900 .
C18 H18D 0.9900 .
C20 C21B 1.32(4) .
C20 C21A 1.34(9) .
C20 C19B 1.63(3) .
C20 C19A 1.74(9) .
C20 H20C 0.9900 .
C20 H20D 0.9900 .
C20 H20A 0.9900 .
C20 H20B 0.9900 .
C22 C23 1.51(2) .
C22 H22A 0.9900 .
C22 H22B 0.9900 .
C23 C24 1.51(2) .
C23 H23A 0.9900 .
C23 H23B 0.9900 .
C24 C25 1.44(3) .
C24 H24A 0.9900 .
C24 H24B 0.9900 .
C25 H25A 0.9800 .
C25 H25B 0.9800 .
C25 H25C 0.9800 .
C26 C27 1.499(17) .
C26 H26A 0.9900 .
C26 H26B 0.9900 .
C27 C28A 1.35(7) .
C27 C28B 1.58(4) .
C27 H27A 0.9900 .
C27 H27B 0.9900 .
C27 H27C 0.9900 .
C27 H27D 0.9900 .
C30 C31 1.496(16) .
C30 H30A 0.9900 .
C30 H30B 0.9900 .
C31 C32 1.525(19) .
C31 H31A 0.9900 .
C31 H31B 0.9900 .
C32 C33 1.503(19) .
C32 H32A 0.9900 .
C32 H32B 0.9900 .
C33 H33A 0.9800 .
C33 H33B 0.9800 .
C33 H33C 0.9800 .
C34 C35 1.524(16) .
C34 H34A 0.9900 .
C34 H34B 0.9900 .
C35 C36 1.583(19) .
C35 H35A 0.9900 .
C35 H35B 0.9900 .
C36 C37 1.433(15) .
C36 H36A 0.9900 .
C36 H36B 0.9900 .
C37 H37A 0.9800 .
C37 H37B 0.9800 .
C37 H37C 0.9800 .
C38 C39 1.541(17) .
C38 H38A 0.9900 .
C38 H38B 0.9900 .
C39 C40 1.552(19) .
C39 H39A 0.9900 .
C39 H39B 0.9900 .
C40 C41 1.47(2) .
C40 H40A 0.9900 .
C40 H40B 0.9900 .
C41 H41A 0.9800 .
C41 H41B 0.9800 .
C41 H41C 0.9800 .
C16A H16A 0.9900 .
C16A H16B 0.9900 .
C19A H19A 0.9900 .
C19A H19B 0.9900 .
C21A H21A 0.9800 .
C21A H21B 0.9800 .
C21A H21C 0.9800 .
C28A C29A 1.43(9) .
C28A H28A 0.9900 .
C28A H28B 0.9900 .
C29A H29A 0.9800 .
C29A H29B 0.9800 .
C29A H29C 0.9800 .
C16B H16C 0.9900 .
C16B H16D 0.9900 .
C19B H19C 0.9900 .
C19B H19D 0.9900 .
C21B H21D 0.9800 .
C21B H21E 0.9800 .
C21B H21F 0.9800 .
C28B C29B 1.50(5) .
C28B H28C 0.9900 .
C28B H28D 0.9900 .
C29B H29D 0.9800 .
C29B H29E 0.9800 .
C29B H29F 0.9800 .

loop_
_geom_torsion_atom_site_label_1
_geom_torsion_atom_site_label_2
_geom_torsion_atom_site_label_3
_geom_torsion_atom_site_label_4
_geom_torsion
U2 O1 O2 U1 136.3(2)
U1 O1 O2 U2 -136.3(2)
U1 O7 N5 O8 171.4(12)
U1 O7 N5 O9 -7.2(11)
U1 O9 N5 O8 -171.4(11)
U1 O9 N5 O7 7.3(11)
U2 O11 N6 O12 -177.3(11)
U2 O11 N6 O10 0.3(11)
U2 O10 N6 O12 177.4(10)
U2 O10 N6 O11 -0.3(11)
N3 N1 C1 C3 -0.4(3)
N4 N2 C2 C4 0.6(3)
N1 N3 C3 C1 -0.4(3)
N2 N4 C4 C2 0.6(3)
C18 N7 C10 C11 172.5(14)
C22 N7 C10 C11 -68.3(18)
C14 N7 C10 C11 52.1(17)
N7 C10 C11 C12 -176.3(13)
C10 C11 C12 C13 178.0(17)
C18 N7 C14 C15 -59.2(19)
C22 N7 C14 C15 179.8(15)
C10 N7 C14 C15 57.0(19)
N7 C14 C15 C16A -174(5)
N7 C14 C15 C16B -143(2)
C22 N7 C18 C19A 82(8)
C14 N7 C18 C19A -37(8)
C10 N7 C18 C19A -158(8)
C22 N7 C18 C19B 47(3)
C14 N7 C18 C19B -73(3)
C10 N7 C18 C19B 167(2)
C18 N7 C22 C23 57.8(17)
C14 N7 C22 C23 179.5(14)
C10 N7 C22 C23 -57.8(18)
N7 C22 C23 C24 -177.9(15)
C22 C23 C24 C25 170.7(18)
C34 N8 C26 C27 179.0(13)
C38 N8 C26 C27 57.1(17)
C30 N8 C26 C27 -59.6(16)
N8 C26 C27 C28A 168(5)
N8 C26 C27 C28B -180(3)
C34 N8 C30 C31 59.9(14)
C38 N8 C30 C31 -178.0(11)
C26 N8 C30 C31 -58.5(14)
N8 C30 C31 C32 -171.7(12)
C30 C31 C32 C33 -176.2(14)
C38 N8 C34 C35 -59.4(15)
C26 N8 C34 C35 179.6(12)
C30 N8 C34 C35 59.2(15)
N8 C34 C35 C36 -178.6(12)
C34 C35 C36 C37 -79.4(18)
C34 N8 C38 C39 -52.5(15)
C26 N8 C38 C39 66.4(15)
C30 N8 C38 C39 -174.4(11)
N8 C38 C39 C40 -165.3(12)
C38 C39 C40 C41 77.6(18)
C14 C15 C16A C17 -1(15)
N7 C18 C19A C20 -149(4)
C21A C20 C19A C18 -114(9)
C26 C27 C28A C29A 75(7)
N7 C18 C19B C20 -175(2)
C21B C20 C19B C18 -74(4)
C26 C27 C28B C29B 173(3)
